data_8102021
loop_
_publ_author_name
'Keller, H.-L.'
'Oldag, T.'

_publ_section_title
;
Crystal structure of dicyano(N-(1-iminoethyl)-acetamidine)palladium
(II), Pd(CN)~2~(C~4~H~9~N~3~)
;
_journal_issue 3
_journal_name_full 'Zeitschrift f\"ur Kristallographie - New Crystal Structures'
_journal_page_first 379
_journal_page_last 380
_journal_volume 221
_journal_year 2006
_chemical_compound_source 'synthesis as described'
_chemical_formula_moiety 'C6 H9 N5 Pd1'
_chemical_formula_structural Pd(CN)2(C4H9N3)
_chemical_formula_sum 'C6 H9 N5 Pd'
_chemical_formula_weight 257.58
_chemical_name_systematic
;
dicyano-(N-(1-iminoethyl)acetamidine)palladium(II)
;
_space_group_IT_number 2
_symmetry_cell_setting triclinic
_symmetry_space_group_name_Hall '-P 1'
_symmetry_space_group_name_H-M 'P -1'
_audit_creation_date 2006-04-07T10:46:30-00:00
_audit_creation_method 'WinGX routine CIF_UPDATE'
_cell_angle_alpha 80.67(3)
_cell_angle_beta 82.27(3)
_cell_angle_gamma 73.30(3)
_cell_formula_units_Z 2
_cell_length_a 6.9056(14)
_cell_length_b 7.3710(15)
_cell_length_c 8.7838(18)
_cell_measurement_reflns_used 6849
_cell_measurement_temperature 150(2)
_cell_measurement_theta_max 29.99
_cell_measurement_theta_min 3.09
_cell_volume 420.75(17)
_computing_cell_refinement 'EVAL-CCD (Bruker-Nonius, 2004)'
_computing_data_collection 'HKL2000 Suite (Bruker-Nonius, 2003)'
_computing_data_reduction 'EVAL-CCD (Bruker-Nonius, 2004)'
_computing_molecular_graphics 'Diamond 2.1e (Crystal Impact GbR, 2001)'
_computing_structure_refinement 'SHELXL-97 (Sheldrick, 1997)'
_computing_structure_solution 'SHELXS-97 (Sheldrick, 1990)'
_diffrn_measured_fraction_theta_full 0.943
_diffrn_measured_fraction_theta_max 0.943
_diffrn_measurement_device_type 'Nonius KappaCCD'
_diffrn_measurement_method \w
_diffrn_radiation_monochromator graphite
_diffrn_radiation_source 'fine-focus sealed tube'
_diffrn_radiation_type MoK\a
_diffrn_radiation_wavelength 0.71073
_diffrn_radiation_wavelength_id x1
_diffrn_reflns_av_R_equivalents 0.07
_diffrn_reflns_limit_h_max 9
_diffrn_reflns_limit_h_min -9
_diffrn_reflns_limit_k_max 10
_diffrn_reflns_limit_k_min -10
_diffrn_reflns_limit_l_max 12
_diffrn_reflns_limit_l_min -12
_diffrn_reflns_number 6849
_diffrn_reflns_theta_full 29.99
_diffrn_reflns_theta_max 29.99
_diffrn_reflns_theta_min 3.09
_exptl_absorpt_coefficient_mu 2.155
_exptl_absorpt_correction_T_max 0.8134
_exptl_absorpt_correction_T_min 0.4122
_exptl_absorpt_correction_type numerical
_exptl_absorpt_process_details none
_exptl_crystal_colour colorless
_exptl_crystal_density_diffrn 2.033
_exptl_crystal_density_method 'not measured'
_exptl_crystal_description fragment
_exptl_crystal_F_000 252
_exptl_crystal_id 1
_exptl_crystal_size_max 0.5
_exptl_crystal_size_mid 0.3
_exptl_crystal_size_min 0.1
_refine_diff_density_max 1.151
_refine_diff_density_min -0.923
_refine_ls_extinction_method none
_refine_ls_goodness_of_fit_ref 1.074
_refine_ls_hydrogen_treatment mixed
_refine_ls_matrix_type full
_refine_ls_number_parameters 136
_refine_ls_number_reflns 2315
_refine_ls_number_restraints 0
_refine_ls_restrained_S_all 1.074
_refine_ls_R_factor_gt 0.0566
_refine_ls_shift/su_max 0
_refine_ls_structure_factor_coef Fsqd
_refine_ls_weighting_details 'calc w=1/[\s^2^(Fo^2^)+(0.0245P)^2^+0.0000P] where P=(Fo^2^+2Fc^2^)/3'
_refine_ls_weighting_scheme calc
_refine_ls_wR_factor_ref 0.0776
_reflns_number_gt 1593
_reflns_number_total 2315
_reflns_threshold_expression >2sigma(I)
_cod_data_source_file 1267-1838.cff
_cod_data_source_block Pd(CN)2C4N3H9
_cod_original_cell_volume 420.74(15)
_cod_original_sg_symbol_H-M P-1
_cod_original_formula_sum 'C6 H9 N5 Pd1'
_cod_database_code 8102021

loop_
_symmetry_equiv_pos_as_xyz
'x, y, z'
'-x, -y, -z'

loop_
_atom_site_label
_atom_site_type_symbol
_atom_site_fract_x
_atom_site_fract_y
_atom_site_fract_z
_atom_site_U_iso_or_equiv
_atom_site_adp_type
_atom_site_occupancy
_atom_site_symmetry_multiplicity
_atom_site_Wyckoff_symbol
_atom_site_calc_flag
_atom_site_refinement_flags
_atom_site_disorder_group
_atom_site_disorder_assembly
Pd1 Pd 0.73677(6) 0.53636(6) 0.55088(5) 0.01534(13) Uani 1 2 i d . . .
N1 N 0.8318(6) 0.3333(6) 0.8826(5) 0.0258(11) Uani 1 2 i d . . .
N2 N 0.6461(7) 0.9287(6) 0.6715(5) 0.0263(11) Uani 1 2 i d . . .
N3 N 0.6666(6) 0.6754(6) 0.3395(5) 0.0167(10) Uani 1 2 i d . . .
H3 H 0.597(7) 0.783(7) 0.344(6) 0.02 Uiso 1 2 i d . . .
N4 N 0.7832(6) 0.4170(6) 0.1996(5) 0.0184(10) Uani 1 2 i d . . .
H4 H 0.813(7) 0.383(7) 0.107(6) 0.022 Uiso 1 2 i d . . .
N5 N 0.7928(6) 0.2904(6) 0.4598(5) 0.0180(10) Uani 1 2 i d . . .
H5 H 0.795(7) 0.189(7) 0.521(6) 0.022 Uiso 1 2 i d . . .
C1 C 0.7991(7) 0.4057(7) 0.7586(6) 0.0191(12) Uani 1 2 i d . . .
C2 C 0.6810(7) 0.7810(8) 0.6321(6) 0.0192(12) Uani 1 2 i d . . .
C3 C 0.7009(7) 0.6090(7) 0.2104(6) 0.0181(11) Uani 1 2 i d . . .
C4 C 0.6543(9) 0.7324(8) 0.0603(7) 0.0247(13) Uani 1 2 i d . . .
H4A H 0.588(7) 0.677(7) 0.006(6) 0.03 Uiso 1 2 i d . . .
H4B H 0.579(7) 0.849(8) 0.080(6) 0.03 Uiso 1 2 i d . . .
H4C H 0.761(8) 0.760(7) 0.015(6) 0.03 Uiso 1 2 i d . . .
C5 C 0.8128(7) 0.2668(7) 0.3151(6) 0.0169(11) Uani 1 2 i d . . .
C6 C 0.8726(9) 0.0756(8) 0.2614(7) 0.0219(13) Uani 1 2 i d . . .
H6A H 0.784(7) 0.066(7) 0.188(6) 0.026 Uiso 1 2 i d . . .
H6B H 0.989(8) 0.060(7) 0.206(6) 0.026 Uiso 1 2 i d . . .
H6C H 0.865(7) -0.021(7) 0.348(6) 0.026 Uiso 1 2 i d . . .

loop_
_atom_site_aniso_label
_atom_site_aniso_U_11
_atom_site_aniso_U_22
_atom_site_aniso_U_33
_atom_site_aniso_U_23
_atom_site_aniso_U_13
_atom_site_aniso_U_12
Pd1 0.0201(2) 0.0135(2) 0.0116(2) -0.00348(14) -0.00143(14) -0.00244(15)
N1 0.032(3) 0.025(3) 0.019(3) -0.005(2) -0.007(2) -0.004(2)
N2 0.036(3) 0.020(3) 0.020(3) -0.004(2) -0.007(2) 0.000(2)
N3 0.017(2) 0.014(2) 0.015(2) -0.004(2) 0.0005(19) 0.0029(19)
N4 0.028(2) 0.014(2) 0.013(2) -0.0049(19) 0.000(2) -0.0038(19)
N5 0.026(3) 0.011(2) 0.016(3) 0.0003(19) -0.002(2) -0.005(2)
C1 0.017(3) 0.018(3) 0.025(3) -0.012(3) -0.002(2) -0.003(2)
C2 0.018(3) 0.025(3) 0.014(3) 0.000(3) -0.003(2) -0.004(3)
C3 0.018(3) 0.015(3) 0.022(3) -0.002(2) -0.003(2) -0.004(2)
C4 0.032(3) 0.019(3) 0.022(3) -0.005(3) -0.005(3) -0.003(3)
C5 0.014(3) 0.017(3) 0.021(3) -0.005(2) -0.002(2) -0.004(2)
C6 0.028(3) 0.018(3) 0.020(3) -0.003(2) 0.000(3) -0.007(3)

loop_
_atom_type_symbol
_atom_type_description
_atom_type_scat_dispersion_real
_atom_type_scat_dispersion_imag
_atom_type_scat_source
C C 0.0033 0.0016 'International Tables Vol C Tables 4.2.6.8 and 6.1.1.4'
H H 0 0 'International Tables Vol C Tables 4.2.6.8 and 6.1.1.4'
N N 0.0061 0.0033 'International Tables Vol C Tables 4.2.6.8 and 6.1.1.4'
Pd Pd -0.9988 1.0072 'International Tables Vol C Tables 4.2.6.8 and 6.1.1.4'

loop_
_geom_angle_atom_site_label_1
_geom_angle_atom_site_label_2
_geom_angle_atom_site_label_3
_geom_angle
_geom_angle_site_symmetry_1
_geom_angle_site_symmetry_3
_geom_angle_publ_flag
C1 Pd1 C2 88.6(2) . . ?
C1 Pd1 N5 93.49(19) . . ?
C2 Pd1 N5 177.9(2) . . ?
C1 Pd1 N3 178.6(2) . . ?
C2 Pd1 N3 90.41(19) . . ?
N5 Pd1 N3 87.55(17) . . ?
C3 N3 Pd1 128.5(4) . . ?
C3 N3 H3 119(4) . . ?
Pd1 N3 H3 112(4) . . ?
C5 N4 C3 129.0(4) . . ?
C5 N4 H4 113(3) . . ?
C3 N4 H4 117(3) . . ?
C5 N5 Pd1 128.1(4) . . ?
C5 N5 H5 113(4) . . ?
Pd1 N5 H5 118(4) . . ?
N1 C1 Pd1 178.0(5) . . ?
N2 C2 Pd1 176.2(5) . . ?
N3 C3 N4 122.3(4) . . ?
N3 C3 C4 122.6(5) . . ?
N4 C3 C4 115.1(4) . . ?
C3 C4 H4A 109(3) . . ?
C3 C4 H4B 109(3) . . ?
H4A C4 H4B 111(5) . . ?
C3 C4 H4C 110(4) . . ?
H4A C4 H4C 117(5) . . ?
H4B C4 H4C 100(5) . . ?
N5 C5 N4 122.2(5) . . ?
N5 C5 C6 123.0(5) . . ?
N4 C5 C6 114.8(4) . . ?
C5 C6 H6A 112(3) . . ?
C5 C6 H6B 109(3) . . ?
H6A C6 H6B 102(4) . . ?
C5 C6 H6C 110(3) . . ?
H6A C6 H6C 107(4) . . ?
H6B C6 H6C 116(4) . . ?

loop_
_geom_bond_atom_site_label_1
_geom_bond_atom_site_label_2
_geom_bond_distance
_geom_bond_site_symmetry_2
_geom_bond_publ_flag
Pd1 C1 1.961(6) . ?
Pd1 C2 1.963(6) . ?
Pd1 N5 2.015(4) . ?
Pd1 N3 2.019(4) . ?
N1 C1 1.153(6) . ?
N2 C2 1.146(6) . ?
N3 C3 1.273(6) . ?
N3 H3 0.81(5) . ?
N4 C5 1.363(6) . ?
N4 C3 1.379(6) . ?
N4 H4 0.87(5) . ?
N5 C5 1.295(6) . ?
N5 H5 0.84(5) . ?
C3 C4 1.492(7) . ?
C4 H4A 0.91(5) . ?
C4 H4B 0.90(5) . ?
C4 H4C 0.85(5) . ?
C5 C6 1.486(7) . ?
C6 H6A 0.97(5) . ?
C6 H6B 0.87(5) . ?
C6 H6C 0.96(5) . ?
